data_2001870
loop_
_publ_author_name
'Tinto, W. F.'
'Blair, L. C.'
'Lough, A. J.'
'McLean, S.'
'Reynolds, W. F.'

_publ_section_title
;
 Determination of the stereochemistry of oxandran-3-one; a novel
 methyltriterpene from <i>Oxandra asbeckii</i> (Annonaceae)
;
_journal_issue 3
_journal_name_full 'Acta Crystallographica Section C'
_journal_page_first 511
_journal_page_last 514
_journal_paper_doi 10.1107/S010827019200800X
_journal_volume 49
_journal_year 1993
_chemical_formula_sum 'C31 H50 O2'
_chemical_formula_weight 454.7
_symmetry_cell_setting orthorhombic
_symmetry_space_group_name_Hall 'P 2ac 2ab'
_symmetry_space_group_name_H-M 'P 21 21 21'
_cell_angle_alpha 90
_cell_angle_beta 90
_cell_angle_gamma 90
_cell_formula_units_Z 4
_cell_length_a 7.135(3)
_cell_length_b 17.639(4)
_cell_length_c 21.454(7)
_cell_volume 2700.1(16)
_diffrn_radiation_type Mo
_diffrn_radiation_wavelength .70930
_exptl_absorpt_coefficient_mu 0.06
_exptl_crystal_density_diffrn 1.12
_exptl_crystal_F_000 1008
_cod_data_source_file cd1003.cif
_cod_data_source_block cd1003_structure_1_of_1
_cod_database_code 2001870

loop_
_atom_site_label
_atom_site_fract_x
_atom_site_fract_y
_atom_site_fract_z
O1 .7762(8) .4177(3) .0288(2)
O2 1.1317(8) -.2529(3) .0870(3)
C1 .9757(10) .2401(4) .0573(3)
C2 1.0092(10) .3265(4) .0547(3)
C3 .8273(10) .3683(4) .0643(3)
C4 .7126(10) .3474(4) .1222(3)
C5 .7029(9) .2579(3) .1284(3)
C6 .6021(10) .2322(4) .1872(3)
C7 .5472(10) .1499(4) .1801(3)
C8 .7136(9) .0993(3) .1676(3)
C9 .8363(9) .1291(3) .1159(3)
C10 .8856(9) .2129(3) .1177(3)
C11 .9159(10) .0830(3) .0746(3)
C12 .9065(11) -.0038(4) .0761(3)
C13 .8359(9) -.0322(3) .1381(3)
C14 .6575(9) .0156(4) .1556(3)
C15 .5815(11) -.0276(4) .2117(3)
C16 .6257(11) -.1113(4) .1984(4)
C17 .7581(10) -.1146(3) .1412(3)
C18 .9935(10) -.0221(4) .1858(3)
C19 1.0294(10) .2233(4) .1717(4)
C20 .8903(11) -.1813(3) .1438(4)
C21 1.0139(12) -.1865(4) .0875(4)
C22 .7830(12) -.2545(4) .1491(3)
C23 .9121(11) -.3245(4) .1452(3)
C24 1.0396(11) -.3239(4) .0882(4)
C25 1.1919(12) -.3818(4) .0899(5)
C26 1.3386 -.3675(6) .1302(8)
C27 1.1205(14) -.4628(4) .0981(5)
C28 .8036(11) .3882(4) .1789(3)
C29 .5124(10) .3792(4) .1145(4)
C30 .5059(10) .0122(4) .1037(4)
C31 .9294(18) -.3353(5) .0293(4)
H1A 1.093 .215 .053
H1B .896 .227 .024
H2A 1.060 .340 .015
H2B 1.095 .340 .086
H5 .623 .243 .095
H6A .493 .262 .193
H6B .683 .238 .222
H7A .462 .146 .146
H7B .488 .134 .217
H8 .787 .099 .204
H11 .984 .106 .041
H12A 1.028 -.024 .069
H12B .824 -.021 .044
H15A .642 -.011 .249
H15B .450 -.020 .216
H16A .685 -.133 .234
H16B .513 -.138 .190
H17 .681 -.121 .106
H18C 1.099 -.052 .174
H18A 1.029 .030 .188
H18B .951 -.038 .226
H19C 1.139 .195 .163
H19A 1.061 .275 .175
H19B .975 .206 .210
H20 .967 -.176 .180
H21A 1.092 -.143 .086
H21B .937 -.188 .051
H22A .719 -.255 .188
H22B .694 -.257 .116
H23A .836 -.369 .144
H23B .988 -.326 .182
H25 1.244 -.381 .049
H26C 1.381 -.317 .124
H26A 1.297 -.374 .172
H26B 1.438 -.402 .122
H27C 1.020 -.472 .070
H27A 1.219 -.498 .090
H27B 1.078 -.470 .140
H28C .927 .370 .185
H28A .807 .441 .171
H28B .731 .379 .215
H29C .453 .355 .080
H29A .442 .370 .151
H29B .518 .432 .107
H30C .400 .042 .116
H30A .556 .032 .066
H30B .468 -.039 .097
H31C .831 -.299 .027
H31A 1.010 -.329 -.006
H31B .877 -.385 .029

loop_
_geom_angle_atom_site_label_1
_geom_angle_atom_site_label_2
_geom_angle_atom_site_label_3
_geom_angle
C21 O2 C24 116.6(6)
C2 C1 C10 114.0(5)
C1 C2 C3 110.2(6)
O1 C3 C2 121.6(6)
O1 C3 C4 121.4(7)
C2 C3 C4 116.9(6)
C3 C4 C5 109.3(5)
C3 C4 C28 107.4(5)
C3 C4 C29 108.7(6)
C5 C4 C28 114.4(5)
C5 C4 C29 109.3(5)
C28 C4 C29 107.5(6)
C4 C5 C6 112.7(5)
C4 C5 C10 117.6(5)
C6 C5 C10 111.7(5)
C5 C6 C7 109.0(5)
C6 C7 C8 112.5(6)
C7 C8 C9 112.4(5)
C7 C8 C14 112.9(5)
C9 C8 C14 111.1(5)
C8 C9 C10 117.0(5)
C8 C9 C11 121.7(5)
C10 C9 C11 120.8(6)
C1 C10 C5 108.7(5)
C1 C10 C9 112.5(5)
C1 C10 C19 108.5(6)
C5 C10 C9 108.0(5)
C5 C10 C19 112.7(5)
C9 C10 C19 106.6(5)
C9 C11 C12 125.2(6)
C11 C12 C13 111.5(6)
C12 C13 C14 107.6(5)
C12 C13 C17 117.9(5)
C12 C13 C18 107.8(6)
C14 C13 C17 101.6(5)
C14 C13 C18 111.8(5)
C17 C13 C18 109.9(5)
C8 C14 C13 110.0(5)
C8 C14 C15 115.9(5)
C8 C14 C30 109.6(5)
C13 C14 C15 102.1(5)
C13 C14 C30 111.7(5)
C15 C14 C30 107.4(6)
C14 C15 C16 105.1(5)
C15 C16 C17 107.9(5)
C13 C17 C16 102.5(5)
C13 C17 C20 120.4(6)
C16 C17 C20 112.4(6)
C17 C20 C21 112.7(6)
C17 C20 C22 110.7(6)
C21 C20 C22 108.0(6)
O2 C21 C20 113.5(6)
C20 C22 C23 112.2(6)
C22 C23 C24 113.2(6)
O2 C24 C23 107.3(6)
O2 C24 C25 105.6(6)
O2 C24 C31 110.3(6)
C23 C24 C25 114.2(7)
C23 C24 C31 111.2(7)
C25 C24 C31 108.1(7)
C24 C25 C26 116.3(8)
C24 C25 C27 113.6(7)
C26 C25 C27 110.7(9)

loop_
_geom_bond_atom_site_label_1
_geom_bond_atom_site_label_2
_geom_bond_distance
O1 C3 1.213(9)
O2 C21 1.442(9)
O2 C24 1.414(9)
C1 C2 1.543(9)
C1 C10 1.525(9)
C2 C3 1.507(11)
C3 C4 1.533(10)
C4 C5 1.586(9)
C4 C28 1.556(10)
C4 C29 1.543(10)
C5 C6 1.521(9)
C5 C10 1.543(9)
C6 C7 1.511(10)
C7 C8 1.510(9)
C8 C9 1.507(9)
C8 C14 1.550(9)
C9 C10 1.520(9)
C9 C11 1.330(9)
C10 C19 1.558(10)
C11 C12 1.532(9)
C12 C13 1.507(10)
C13 C14 1.573(9)
C13 C17 1.557(9)
C13 C18 1.532(10)
C14 C15 1.524(9)
C14 C30 1.555(10)
C15 C16 1.538(10)
C16 C17 1.549(10)
C17 C20 1.510(9)
C20 C21 1.498(11)
C20 C22 1.505(10)
C22 C23 1.543(11)
C23 C24 1.524(11)
C24 C25 1.492(11)
C24 C31 1.501(13)
C25 C26 1.380(17)
C25 C27 1.527(11)
